data_1556394
loop_
_publ_author_name
'Xu, Xinfang'
'Guo, Xin'
'Han, Xingchun'
'Yang, Liping'
'Hu, Wenhao'

_publ_section_title
;
 Highly diasteroselective intermolecular 1,3-dipolar cycloaddition
 reactions of carbonyl ylides with aldimines to afford sterically
 disfavored cis-oxazolidines
;
_journal_issue 2
_journal_name_full 'Organic Chemistry Frontiers'
_journal_page_first 181
_journal_paper_doi 10.1039/c3qo00040k
_journal_volume 1
_journal_year 2014
_chemical_formula_sum 'C25 H23 Br2 N O4'
_chemical_formula_weight 561.26
_space_group_IT_number 2
_space_group_name_Hall '-P 1'
_space_group_name_H-M_alt 'P -1'
_symmetry_cell_setting triclinic
_symmetry_space_group_name_H-M 'P -1'
_atom_sites_solution_hydrogens geom
_atom_sites_solution_primary direct
_atom_sites_solution_secondary difmap
_audit_creation_method SHELXL-97
_cell_angle_alpha 91.943(2)
_cell_angle_beta 92.4040(10)
_cell_angle_gamma 99.656(2)
_cell_formula_units_Z 2
_cell_length_a 5.8858(3)
_cell_length_b 9.0384(4)
_cell_length_c 23.4473(11)
_cell_measurement_temperature 296(2)
_cell_volume 1227.54(10)
_computing_structure_refinement 'SHELXL-97 (Sheldrick, 1997)'
_computing_structure_solution 'SHELXS-97 (Sheldrick, 1990)'
_diffrn_ambient_temperature 296(2)
_diffrn_measured_fraction_theta_full 0.994
_diffrn_measured_fraction_theta_max 0.994
_diffrn_radiation_monochromator graphite
_diffrn_radiation_source 'fine-focus sealed tube'
_diffrn_radiation_type MoK\a
_diffrn_radiation_wavelength 0.71073
_diffrn_reflns_av_R_equivalents 0.0253
_diffrn_reflns_av_sigmaI/netI 0.0260
_diffrn_reflns_limit_h_max 6
_diffrn_reflns_limit_h_min -7
_diffrn_reflns_limit_k_max 10
_diffrn_reflns_limit_k_min -10
_diffrn_reflns_limit_l_max 27
_diffrn_reflns_limit_l_min -27
_diffrn_reflns_number 14262
_diffrn_reflns_theta_full 25.01
_diffrn_reflns_theta_max 25.01
_diffrn_reflns_theta_min 1.74
_exptl_absorpt_coefficient_mu 3.332
_exptl_absorpt_correction_T_max 0.3351
_exptl_absorpt_correction_T_min 0.2762
_exptl_absorpt_correction_type multi-scan
_exptl_crystal_colour colorless
_exptl_crystal_density_diffrn 1.518
_exptl_crystal_density_method 'not measured'
_exptl_crystal_description block
_exptl_crystal_F_000 564
_exptl_crystal_size_max 0.52
_exptl_crystal_size_mid 0.48
_exptl_crystal_size_min 0.42
_refine_diff_density_max 0.662
_refine_diff_density_min -0.671
_refine_diff_density_rms 0.057
_refine_ls_extinction_method none
_refine_ls_goodness_of_fit_ref 1.032
_refine_ls_hydrogen_treatment constr
_refine_ls_matrix_type full
_refine_ls_number_parameters 289
_refine_ls_number_reflns 4285
_refine_ls_number_restraints 0
_refine_ls_restrained_S_all 1.032
_refine_ls_R_factor_all 0.0711
_refine_ls_R_factor_gt 0.0510
_refine_ls_shift/su_max 0.000
_refine_ls_shift/su_mean 0.000
_refine_ls_structure_factor_coef Fsqd
_refine_ls_weighting_details 'calc w=1/[\s^2^(Fo^2^)+(0.0610P)^2^+1.5284P] where P=(Fo^2^+2Fc^2^)/3'
_refine_ls_weighting_scheme calc
_refine_ls_wR_factor_gt 0.1304
_refine_ls_wR_factor_ref 0.1452
_reflns_number_gt 3137
_reflns_number_total 4285
_reflns_threshold_expression >2sigma(I)
_cod_data_source_file c3qo00040k.txt
_cod_data_source_block z
_cod_depositor_comments
;
The following automatic conversions were performed:

data item '_symmetry_cell_setting' value 'Triclinic' was changed to
'triclinic' in accordance with the
/home/saulius/struct/COD-crude-data/automatic-downloads/DataCite-retrospective/RSC/depositions/lib/dictionaries/cif_core.dic
dictionary named 'cif_core.dic' version 2.4.2 last updated on
2011-04-26.

Automatic conversion script
Id: cif_fix_values 6909 2019-04-08 15:41:33Z antanas 
;
_cod_original_sg_symbol_H-M P-1
_cod_database_code 1556394

loop_
_symmetry_equiv_pos_as_xyz
'x, y, z'
'-x, -y, -z'

loop_
_atom_site_label
_atom_site_type_symbol
_atom_site_fract_x
_atom_site_fract_y
_atom_site_fract_z
_atom_site_U_iso_or_equiv
_atom_site_adp_type
_atom_site_occupancy
_atom_site_symmetry_multiplicity
_atom_site_calc_flag
_atom_site_refinement_flags
Br1 Br 0.36323(12) 0.15479(7) 0.45450(2) 0.1013(3) Uani 1 1 d .
Br2 Br 0.39058(16) 0.72583(10) 1.00486(3) 0.1371(4) Uani 1 1 d .
O1 O 0.1779(5) 0.1109(4) 0.82843(14) 0.0777(9) Uani 1 1 d .
O2 O 0.5536(6) 0.2031(4) 0.83323(16) 0.0903(11) Uani 1 1 d .
O3 O 0.5044(4) 0.3515(3) 0.73553(11) 0.0530(6) Uani 1 1 d .
O4 O -0.1222(5) 1.0055(3) 0.66781(14) 0.0744(9) Uani 1 1 d .
N1 N 0.2126(5) 0.4833(3) 0.71977(12) 0.0489(7) Uani 1 1 d .
C1 C -0.0452(6) 0.8769(4) 0.68418(17) 0.0525(9) Uani 1 1 d .
C2 C 0.1174(7) 0.8294(4) 0.65088(18) 0.0587(10) Uani 1 1 d .
H2A H 0.1692 0.8847 0.6198 0.070 Uiso 1 1 calc R
C3 C 0.2051(7) 0.7009(4) 0.66279(16) 0.0539(9) Uani 1 1 d .
H3A H 0.3151 0.6707 0.6397 0.065 Uiso 1 1 calc R
C4 C 0.1308(6) 0.6164(4) 0.70890(14) 0.0430(8) Uani 1 1 d .
C5 C -0.0330(6) 0.6661(4) 0.74229(16) 0.0484(8) Uani 1 1 d .
H5A H -0.0851 0.6116 0.7735 0.058 Uiso 1 1 calc R
C6 C -0.1202(6) 0.7952(4) 0.73002(16) 0.0504(9) Uani 1 1 d .
H6A H -0.2298 0.8266 0.7529 0.060 Uiso 1 1 calc R
C7 C 0.3188(9) 0.6250(6) 0.9321(2) 0.0786(13) Uani 1 1 d .
C8 C 0.4741(8) 0.6459(5) 0.8907(2) 0.0776(13) Uani 1 1 d .
H8A H 0.6155 0.7084 0.8979 0.093 Uiso 1 1 calc R
C9 C 0.4214(7) 0.5742(5) 0.83801(19) 0.0656(11) Uani 1 1 d .
H9A H 0.5266 0.5901 0.8094 0.079 Uiso 1 1 calc R
C10 C 0.2139(6) 0.4788(4) 0.82706(15) 0.0478(8) Uani 1 1 d .
C11 C 0.0603(8) 0.4607(5) 0.86966(18) 0.0685(11) Uani 1 1 d .
H11A H -0.0800 0.3966 0.8629 0.082 Uiso 1 1 calc R
C12 C 0.1075(9) 0.5344(6) 0.9219(2) 0.0853(15) Uani 1 1 d .
H12A H -0.0008 0.5234 0.9499 0.102 Uiso 1 1 calc R
C13 C 0.4036(6) 0.3863(4) 0.63632(15) 0.0459(8) Uani 1 1 d .
C14 C 0.5889(7) 0.4101(5) 0.60181(18) 0.0655(11) Uani 1 1 d .
H14A H 0.7235 0.4730 0.6152 0.079 Uiso 1 1 calc R
C15 C 0.5791(8) 0.3428(6) 0.54784(19) 0.0756(13) Uani 1 1 d .
H15A H 0.7056 0.3599 0.5250 0.091 Uiso 1 1 calc R
C16 C 0.3820(8) 0.2513(5) 0.52855(17) 0.0637(11) Uani 1 1 d .
C17 C 0.1939(8) 0.2269(5) 0.56102(18) 0.0679(11) Uani 1 1 d .
H17A H 0.0597 0.1645 0.5471 0.081 Uiso 1 1 calc R
C18 C 0.2042(7) 0.2952(5) 0.61445(17) 0.0596(10) Uani 1 1 d .
H18A H 0.0748 0.2800 0.6364 0.072 Uiso 1 1 calc R
C19 C 0.4268(6) 0.4534(4) 0.69647(15) 0.0474(8) Uani 1 1 d .
H19A H 0.5391 0.5468 0.6979 0.057 Uiso 1 1 calc R
C20 C 0.3028(6) 0.2725(4) 0.75856(16) 0.0509(9) Uani 1 1 d .
H20A H 0.2225 0.1982 0.7299 0.061 Uiso 1 1 calc R
C21 C 0.1543(6) 0.3955(4) 0.76947(15) 0.0462(8) Uani 1 1 d .
H21A H -0.0097 0.3510 0.7667 0.055 Uiso 1 1 calc R
C22 C 0.3667(8) 0.1936(4) 0.81077(18) 0.0606(10) Uani 1 1 d .
C23 C 0.1971(12) 0.0274(8) 0.8799(3) 0.114(2) Uani 1 1 d .
H23A H 0.2653 -0.0606 0.8710 0.137 Uiso 1 1 calc R
H23B H 0.2986 0.0898 0.9081 0.137 Uiso 1 1 calc R
C24 C -0.0111(15) -0.0161(11) 0.9022(4) 0.167(4) Uani 1 1 d .
H24A H 0.0079 -0.0714 0.9358 0.251 Uiso 1 1 calc R
H24B H -0.1115 -0.0787 0.8745 0.251 Uiso 1 1 calc R
H24C H -0.0772 0.0709 0.9120 0.251 Uiso 1 1 calc R
C25 C -0.2987(9) 1.0531(5) 0.6988(3) 0.0865(15) Uani 1 1 d .
H25A H -0.3369 1.1431 0.6832 0.130 Uiso 1 1 calc R
H25B H -0.2468 1.0728 0.7381 0.130 Uiso 1 1 calc R
H25C H -0.4327 0.9759 0.6963 0.130 Uiso 1 1 calc R

loop_
_atom_site_aniso_label
_atom_site_aniso_U_11
_atom_site_aniso_U_22
_atom_site_aniso_U_33
_atom_site_aniso_U_23
_atom_site_aniso_U_13
_atom_site_aniso_U_12
Br1 0.1381(6) 0.1125(5) 0.0553(3) -0.0165(3) 0.0062(3) 0.0305(4)
Br2 0.1618(7) 0.1603(7) 0.0739(4) -0.0446(4) -0.0194(4) -0.0008(5)
O1 0.073(2) 0.075(2) 0.082(2) 0.0315(17) -0.0134(16) 0.0016(16)
O2 0.067(2) 0.104(3) 0.099(3) 0.034(2) -0.0248(18) 0.0128(18)
O3 0.0486(15) 0.0550(15) 0.0592(15) 0.0028(12) -0.0019(12) 0.0209(12)
O4 0.085(2) 0.0481(16) 0.098(2) 0.0099(15) 0.0106(17) 0.0311(15)
N1 0.0533(18) 0.0482(17) 0.0500(17) 0.0048(13) 0.0081(14) 0.0201(14)
C1 0.052(2) 0.0390(19) 0.067(2) -0.0042(17) -0.0041(18) 0.0127(16)
C2 0.068(3) 0.050(2) 0.063(2) 0.0117(18) 0.012(2) 0.0177(19)
C3 0.055(2) 0.054(2) 0.057(2) 0.0015(17) 0.0089(18) 0.0198(18)
C4 0.0409(18) 0.0426(18) 0.0453(18) -0.0044(14) -0.0031(14) 0.0092(15)
C5 0.046(2) 0.050(2) 0.051(2) 0.0016(16) 0.0024(16) 0.0115(16)
C6 0.044(2) 0.050(2) 0.059(2) -0.0081(17) 0.0034(16) 0.0153(16)
C7 0.091(4) 0.087(3) 0.055(3) -0.010(2) -0.014(2) 0.011(3)
C8 0.063(3) 0.076(3) 0.085(3) -0.019(3) -0.009(2) -0.005(2)
C9 0.054(2) 0.069(3) 0.069(3) -0.012(2) 0.0076(19) -0.002(2)
C10 0.047(2) 0.0458(19) 0.051(2) 0.0027(15) -0.0019(16) 0.0103(16)
C11 0.062(3) 0.084(3) 0.053(2) 0.005(2) 0.0030(19) -0.007(2)
C12 0.088(4) 0.107(4) 0.053(3) 0.002(2) 0.011(2) -0.009(3)
C13 0.043(2) 0.0427(18) 0.054(2) 0.0010(15) 0.0022(16) 0.0149(15)
C14 0.051(2) 0.079(3) 0.066(3) -0.003(2) 0.006(2) 0.009(2)
C15 0.066(3) 0.099(4) 0.065(3) 0.001(3) 0.018(2) 0.019(3)
C16 0.078(3) 0.064(2) 0.052(2) -0.0030(19) 0.004(2) 0.020(2)
C17 0.071(3) 0.069(3) 0.059(2) -0.009(2) 0.000(2) 0.003(2)
C18 0.051(2) 0.066(2) 0.059(2) -0.0031(19) 0.0060(18) 0.0040(19)
C19 0.0429(19) 0.0435(19) 0.057(2) 0.0002(16) 0.0014(16) 0.0114(15)
C20 0.056(2) 0.0455(19) 0.051(2) -0.0006(16) -0.0090(17) 0.0119(17)
C21 0.0432(19) 0.0435(19) 0.051(2) -0.0011(15) -0.0015(15) 0.0080(15)
C22 0.065(3) 0.050(2) 0.067(3) 0.0026(19) -0.007(2) 0.015(2)
C23 0.112(5) 0.122(5) 0.104(4) 0.061(4) -0.015(4) 0.002(4)
C24 0.140(7) 0.222(10) 0.143(7) 0.110(7) 0.020(5) 0.018(6)
C25 0.077(3) 0.060(3) 0.131(5) 0.002(3) 0.008(3) 0.035(2)

loop_
_atom_type_symbol
_atom_type_description
_atom_type_scat_dispersion_real
_atom_type_scat_dispersion_imag
_atom_type_scat_source
C C 0.0033 0.0016 'International Tables Vol C Tables 4.2.6.8 and 6.1.1.4'
H H 0.0000 0.0000 'International Tables Vol C Tables 4.2.6.8 and 6.1.1.4'
N N 0.0061 0.0033 'International Tables Vol C Tables 4.2.6.8 and 6.1.1.4'
O O 0.0106 0.0060 'International Tables Vol C Tables 4.2.6.8 and 6.1.1.4'
Br Br -0.2901 2.4595 'International Tables Vol C Tables 4.2.6.8 and 6.1.1.4'

loop_
_geom_angle_atom_site_label_1
_geom_angle_atom_site_label_2
_geom_angle_atom_site_label_3
_geom_angle
C22 O1 C23 118.1(4)
C20 O3 C19 105.9(2)
C1 O4 C25 117.7(4)
C4 N1 C21 123.4(3)
C4 N1 C19 121.0(3)
C21 N1 C19 111.5(3)
C6 C1 C2 119.2(3)
C6 C1 O4 124.9(3)
C2 C1 O4 115.9(4)
C1 C2 C3 121.0(4)
C1 C2 H2A 119.5
C3 C2 H2A 119.5
C2 C3 C4 120.6(3)
C2 C3 H3A 119.7
C4 C3 H3A 119.7
C3 C4 C5 117.7(3)
C3 C4 N1 120.8(3)
C5 C4 N1 121.5(3)
C6 C5 C4 121.3(3)
C6 C5 H5A 119.3
C4 C5 H5A 119.3
C1 C6 C5 120.1(3)
C1 C6 H6A 119.9
C5 C6 H6A 119.9
C8 C7 C12 120.9(4)
C8 C7 Br2 119.7(4)
C12 C7 Br2 119.3(4)
C7 C8 C9 119.7(4)
C7 C8 H8A 120.2
C9 C8 H8A 120.2
C8 C9 C10 120.7(4)
C8 C9 H9A 119.6
C10 C9 H9A 119.6
C11 C10 C9 118.2(4)
C11 C10 C21 120.2(3)
C9 C10 C21 121.6(3)
C12 C11 C10 121.9(4)
C12 C11 H11A 119.1
C10 C11 H11A 119.1
C11 C12 C7 118.5(4)
C11 C12 H12A 120.7
C7 C12 H12A 120.7
C14 C13 C18 117.6(4)
C14 C13 C19 119.8(3)
C18 C13 C19 122.5(3)
C13 C14 C15 121.5(4)
C13 C14 H14A 119.3
C15 C14 H14A 119.3
C16 C15 C14 119.0(4)
C16 C15 H15A 120.5
C14 C15 H15A 120.5
C15 C16 C17 121.3(4)
C15 C16 Br1 120.2(3)
C17 C16 Br1 118.5(3)
C16 C17 C18 119.4(4)
C16 C17 H17A 120.3
C18 C17 H17A 120.3
C17 C18 C13 121.2(4)
C17 C18 H18A 119.4
C13 C18 H18A 119.4
O3 C19 N1 103.6(3)
O3 C19 C13 110.7(3)
N1 C19 C13 115.1(3)
O3 C19 H19A 109.1
N1 C19 H19A 109.1
C13 C19 H19A 109.1
O3 C20 C22 109.8(3)
O3 C20 C21 103.6(3)
C22 C20 C21 115.0(3)
O3 C20 H20A 109.4
C22 C20 H20A 109.4
C21 C20 H20A 109.4
N1 C21 C10 115.6(3)
N1 C21 C20 98.4(3)
C10 C21 C20 112.7(3)
N1 C21 H21A 109.9
C10 C21 H21A 109.9
C20 C21 H21A 109.9
O2 C22 O1 124.8(4)
O2 C22 C20 126.7(4)
O1 C22 C20 108.4(4)
C24 C23 O1 111.7(5)
C24 C23 H23A 109.3
O1 C23 H23A 109.3
C24 C23 H23B 109.3
O1 C23 H23B 109.3
H23A C23 H23B 107.9
C23 C24 H24A 109.5
C23 C24 H24B 109.5
H24A C24 H24B 109.5
C23 C24 H24C 109.5
H24A C24 H24C 109.5
H24B C24 H24C 109.5
O4 C25 H25A 109.5
O4 C25 H25B 109.5
H25A C25 H25B 109.5
O4 C25 H25C 109.5
H25A C25 H25C 109.5
H25B C25 H25C 109.5

loop_
_geom_bond_atom_site_label_1
_geom_bond_atom_site_label_2
_geom_bond_distance
Br1 C16 1.907(4)
Br2 C7 1.903(5)
O1 C22 1.321(5)
O1 C23 1.455(6)
O2 C22 1.188(5)
O3 C20 1.416(4)
O3 C19 1.434(4)
O4 C1 1.377(4)
O4 C25 1.409(5)
N1 C4 1.396(4)
N1 C21 1.453(5)
N1 C19 1.457(4)
C1 C6 1.371(5)
C1 C2 1.374(5)
C2 C3 1.380(5)
C2 H2A 0.9300
C3 C4 1.389(5)
C3 H3A 0.9300
C4 C5 1.389(5)
C5 C6 1.386(5)
C5 H5A 0.9300
C6 H6A 0.9300
C7 C8 1.358(7)
C7 C12 1.377(7)
C8 C9 1.374(6)
C8 H8A 0.9300
C9 C10 1.381(5)
C9 H9A 0.9300
C10 C11 1.371(5)
C10 C21 1.522(5)
C11 C12 1.370(6)
C11 H11A 0.9300
C12 H12A 0.9300
C13 C14 1.377(5)
C13 C18 1.384(5)
C13 C19 1.508(5)
C14 C15 1.380(6)
C14 H14A 0.9300
C15 C16 1.358(7)
C15 H15A 0.9300
C16 C17 1.362(6)
C17 C18 1.372(6)
C17 H17A 0.9300
C18 H18A 0.9300
C19 H19A 0.9800
C20 C22 1.503(5)
C20 C21 1.546(5)
C20 H20A 0.9800
C21 H21A 0.9800
C23 C24 1.355(9)
C23 H23A 0.9700
C23 H23B 0.9700
C24 H24A 0.9600
C24 H24B 0.9600
C24 H24C 0.9600
C25 H25A 0.9600
C25 H25B 0.9600
C25 H25C 0.9600

loop_
_geom_torsion_atom_site_label_1
_geom_torsion_atom_site_label_2
_geom_torsion_atom_site_label_3
_geom_torsion_atom_site_label_4
_geom_torsion
C25 O4 C1 C6 -3.0(6)
C25 O4 C1 C2 176.4(4)
C6 C1 C2 C3 0.2(6)
O4 C1 C2 C3 -179.2(4)
C1 C2 C3 C4 0.0(6)
C2 C3 C4 C5 -0.2(6)
C2 C3 C4 N1 177.5(4)
C21 N1 C4 C3 175.5(3)
C19 N1 C4 C3 20.3(5)
C21 N1 C4 C5 -6.8(5)
C19 N1 C4 C5 -162.0(3)
C3 C4 C5 C6 0.3(5)
N1 C4 C5 C6 -177.5(3)
C2 C1 C6 C5 -0.2(6)
O4 C1 C6 C5 179.2(4)
C4 C5 C6 C1 0.0(6)
C12 C7 C8 C9 -0.8(8)
Br2 C7 C8 C9 -179.4(4)
C7 C8 C9 C10 -1.3(7)
C8 C9 C10 C11 1.6(6)
C8 C9 C10 C21 -178.6(4)
C9 C10 C11 C12 0.2(7)
C21 C10 C11 C12 -179.7(4)
C10 C11 C12 C7 -2.2(8)
C8 C7 C12 C11 2.5(8)
Br2 C7 C12 C11 -178.9(4)
C18 C13 C14 C15 -1.6(6)
C19 C13 C14 C15 175.8(4)
C13 C14 C15 C16 0.1(7)
C14 C15 C16 C17 1.0(7)
C14 C15 C16 Br1 -179.4(3)
C15 C16 C17 C18 -0.5(7)
Br1 C16 C17 C18 179.9(3)
C16 C17 C18 C13 -1.2(7)
C14 C13 C18 C17 2.2(6)
C19 C13 C18 C17 -175.2(4)
C20 O3 C19 N1 28.3(3)
C20 O3 C19 C13 -95.6(3)
C4 N1 C19 O3 154.5(3)
C21 N1 C19 O3 -3.3(4)
C4 N1 C19 C13 -84.5(4)
C21 N1 C19 C13 117.6(3)
C14 C13 C19 O3 -90.1(4)
C18 C13 C19 O3 87.2(4)
C14 C13 C19 N1 152.9(3)
C18 C13 C19 N1 -29.8(5)
C19 O3 C20 C22 -165.0(3)
C19 O3 C20 C21 -41.7(3)
C4 N1 C21 C10 -57.1(4)
C19 N1 C21 C10 100.1(3)
C4 N1 C21 C20 -177.3(3)
C19 N1 C21 C20 -20.1(4)
C11 C10 C21 N1 136.9(4)
C9 C10 C21 N1 -42.9(5)
C11 C10 C21 C20 -111.0(4)
C9 C10 C21 C20 69.1(4)
O3 C20 C21 N1 36.8(3)
C22 C20 C21 N1 156.7(3)
O3 C20 C21 C10 -85.5(3)
C22 C20 C21 C10 34.4(4)
C23 O1 C22 O2 1.5(7)
C23 O1 C22 C20 -178.1(4)
O3 C20 C22 O2 5.6(6)
C21 C20 C22 O2 -110.7(5)
O3 C20 C22 O1 -174.8(3)
C21 C20 C22 O1 68.8(4)
C22 O1 C23 C24 162.3(7)
